data_7031529
loop_
_publ_author_name
'Loh, Claas'
'Seupel, Susanne'
'Koch, Alexander'
'G\"orls, Helmar'
'Krieck, Sven'
'Westerhausen, Matthias'

_publ_section_title
;
 Strong intramolecular calcium-\p interactions with aryl substituents -
 requirements and limitations.
;
_journal_issue 38
_journal_name_full 'Dalton transactions (Cambridge, England : 2003)'
_journal_page_first 14440
_journal_page_last 14449
_journal_paper_doi 10.1039/c4dt00949e
_journal_volume 43
_journal_year 2014
_chemical_formula_moiety 'C52 H76 Ca N6 O2, C4 H8 O'
_chemical_formula_sum 'C56 H84 Ca N6 O3'
_chemical_formula_weight 929.37
_space_group_IT_number 2
_symmetry_cell_setting triclinic
_symmetry_space_group_name_Hall '-P 1'
_symmetry_space_group_name_H-M 'P -1'
_atom_sites_solution_hydrogens geom
_atom_sites_solution_primary direct
_atom_sites_solution_secondary difmap
_audit_creation_method SHELXL-97
_cell_angle_alpha 99.978(2)
_cell_angle_beta 105.794(2)
_cell_angle_gamma 109.907(2)
_cell_formula_units_Z 1
_cell_length_a 9.4797(4)
_cell_length_b 13.3686(4)
_cell_length_c 13.6570(5)
_cell_measurement_reflns_used 8979
_cell_measurement_temperature 240(2)
_cell_measurement_theta_max 26.02
_cell_measurement_theta_min 1.69
_cell_volume 1496.72(10)
_computing_cell_refinement DENZO
_computing_data_collection COLLECT
_computing_data_reduction DENZO
_computing_molecular_graphics SHELXTL/PC
_computing_publication_material SHELXL-97
_computing_structure_refinement 'SHELXL-97 (Sheldrick, 2008)'
_computing_structure_solution 'SHELXS-97 (Sheldrick, 2008)'
_diffrn_ambient_temperature 240(2)
_diffrn_measured_fraction_theta_full 0.974
_diffrn_measured_fraction_theta_max 0.974
_diffrn_measurement_device_type KappaCCD
_diffrn_measurement_method 'phi- + omega-scan'
_diffrn_radiation_monochromator graphite
_diffrn_radiation_source 'fine-focus sealed tube'
_diffrn_radiation_type MoK\a
_diffrn_radiation_wavelength 0.71073
_diffrn_reflns_av_R_equivalents 0.0182
_diffrn_reflns_av_sigmaI/netI 0.0298
_diffrn_reflns_limit_h_max 11
_diffrn_reflns_limit_h_min -11
_diffrn_reflns_limit_k_max 16
_diffrn_reflns_limit_k_min -16
_diffrn_reflns_limit_l_max 16
_diffrn_reflns_limit_l_min -16
_diffrn_reflns_number 8979
_diffrn_reflns_theta_full 26.02
_diffrn_reflns_theta_max 26.02
_diffrn_reflns_theta_min 1.69
_exptl_absorpt_coefficient_mu 0.147
_exptl_absorpt_correction_type none
_exptl_crystal_colour colourless
_exptl_crystal_density_diffrn 1.031
_exptl_crystal_density_method 'not measured'
_exptl_crystal_description prism
_exptl_crystal_F_000 506
_exptl_crystal_size_max 0.065
_exptl_crystal_size_mid 0.052
_exptl_crystal_size_min 0.048
_refine_diff_density_max 0.848
_refine_diff_density_min -0.374
_refine_diff_density_rms 0.090
_refine_ls_extinction_method none
_refine_ls_goodness_of_fit_ref 1.082
_refine_ls_hydrogen_treatment constr
_refine_ls_matrix_type full
_refine_ls_number_parameters 317
_refine_ls_number_reflns 5742
_refine_ls_number_restraints 0
_refine_ls_restrained_S_all 1.082
_refine_ls_R_factor_all 0.0944
_refine_ls_R_factor_gt 0.0840
_refine_ls_shift/su_max 0.005
_refine_ls_shift/su_mean 0.000
_refine_ls_structure_factor_coef Fsqd
_refine_ls_weighting_details 'calc w=1/[\s^2^(Fo^2^)+(0.1508P)^2^+1.2499P] where P=(Fo^2^+2Fc^2^)/3'
_refine_ls_weighting_scheme calc
_refine_ls_wR_factor_gt 0.2464
_refine_ls_wR_factor_ref 0.2605
_reflns_number_gt 4949
_reflns_number_total 5742
_reflns_threshold_expression >2sigma(I)
_cod_data_source_file c4dt00949e2.cif
_cod_data_source_block FO5366
_cod_depositor_comments 'Adding full bibliography for 7031525--7031529.cif.'
_cod_original_cell_volume 1496.72(9)
_cod_database_code 7031529

loop_
_symmetry_equiv_pos_as_xyz
'x, y, z'
'-x, -y, -z'

loop_
_atom_site_label
_atom_site_type_symbol
_atom_site_fract_x
_atom_site_fract_y
_atom_site_fract_z
_atom_site_U_iso_or_equiv
_atom_site_adp_type
_atom_site_occupancy
_atom_site_symmetry_multiplicity
_atom_site_calc_flag
_atom_site_refinement_flags
_atom_site_disorder_assembly
_atom_site_disorder_group
Ca1 Ca 0.0000 0.0000 0.0000 0.0373(3) Uani 1 2 d S . .
O1 O 0.2501(3) 0.00058(19) 0.0933(2) 0.0590(6) Uani 1 1 d . B .
N1 N -0.1341(3) -0.20406(17) -0.05107(17) 0.0356(5) Uani 1 1 d . . .
N2 N -0.3108(3) -0.38663(18) -0.14888(18) 0.0390(5) Uani 1 1 d . . .
N3 N -0.1294(3) -0.10396(19) 0.10344(19) 0.0431(6) Uani 1 1 d . . .
C1 C -0.1949(3) -0.2948(2) -0.1385(2) 0.0336(6) Uani 1 1 d . . .
C2 C -0.1135(3) -0.2700(2) -0.2213(2) 0.0410(6) Uani 1 1 d . . .
C3 C -0.1766(5) -0.1951(3) -0.2769(3) 0.0589(9) Uani 1 1 d . . .
H3A H -0.2905 -0.2357 -0.3179 0.088 Uiso 1 1 calc R . .
H3B H -0.1196 -0.1729 -0.3240 0.088 Uiso 1 1 calc R . .
H3C H -0.1594 -0.1294 -0.2238 0.088 Uiso 1 1 calc R . .
C4 C -0.1443(5) -0.3734(3) -0.3076(3) 0.0643(10) Uani 1 1 d . . .
H4A H -0.2582 -0.4113 -0.3493 0.096 Uiso 1 1 calc R . .
H4B H -0.1086 -0.4233 -0.2742 0.096 Uiso 1 1 calc R . .
H4C H -0.0854 -0.3510 -0.3537 0.096 Uiso 1 1 calc R . .
C5 C 0.0673(4) -0.2092(3) -0.1651(3) 0.0555(8) Uani 1 1 d . . .
H5A H 0.1182 -0.1992 -0.2176 0.083 Uiso 1 1 calc R . .
H5B H 0.1065 -0.2525 -0.1236 0.083 Uiso 1 1 calc R . .
H5C H 0.0926 -0.1370 -0.1184 0.083 Uiso 1 1 calc R . .
C6 C -0.1783(3) -0.2075(2) 0.0368(2) 0.0344(6) Uani 1 1 d . . .
C7 C -0.2590(4) -0.3011(2) 0.0662(2) 0.0443(7) Uani 1 1 d . . .
H7A H -0.2933 -0.3734 0.0218 0.053 Uiso 1 1 calc R . .
C8 C -0.2872(4) -0.2855(3) 0.1607(3) 0.0523(8) Uani 1 1 d . . .
H8A H -0.3397 -0.3476 0.1808 0.063 Uiso 1 1 calc R . .
C9 C -0.2389(5) -0.1794(3) 0.2260(3) 0.0568(9) Uani 1 1 d . . .
H9A H -0.2586 -0.1677 0.2900 0.068 Uiso 1 1 calc R . .
C10 C -0.1614(4) -0.0923(3) 0.1937(3) 0.0538(8) Uani 1 1 d . . .
H10A H -0.1285 -0.0198 0.2372 0.065 Uiso 1 1 calc R . .
C11 C -0.3953(3) -0.4848(2) -0.2338(2) 0.0369(6) Uani 1 1 d . . .
C12 C -0.3478(3) -0.5741(2) -0.2337(2) 0.0415(6) Uani 1 1 d . . .
C13 C -0.4396(4) -0.6729(2) -0.3168(3) 0.0507(8) Uani 1 1 d . . .
H13A H -0.4084 -0.7326 -0.3182 0.061 Uiso 1 1 calc R . .
C14 C -0.5748(4) -0.6850(3) -0.3968(3) 0.0546(8) Uani 1 1 d . . .
H14A H -0.6324 -0.7511 -0.4535 0.066 Uiso 1 1 calc R . .
C15 C -0.6251(4) -0.5996(3) -0.3931(2) 0.0522(8) Uani 1 1 d . . .
H15A H -0.7198 -0.6092 -0.4463 0.063 Uiso 1 1 calc R . .
C16 C -0.5381(3) -0.4988(2) -0.3117(2) 0.0418(6) Uani 1 1 d . . .
C17 C -0.2062(4) -0.5646(3) -0.1423(3) 0.0538(8) Uani 1 1 d . . .
H17A H -0.1349 -0.4845 -0.1094 0.065 Uiso 1 1 calc R . .
C18 C -0.1057(5) -0.6233(4) -0.1769(4) 0.0801(13) Uani 1 1 d . . .
H18A H -0.0693 -0.5941 -0.2300 0.120 Uiso 1 1 calc R . .
H18B H -0.1711 -0.7027 -0.2068 0.120 Uiso 1 1 calc R . .
H18C H -0.0135 -0.6101 -0.1156 0.120 Uiso 1 1 calc R . .
C19 C -0.2645(5) -0.6079(3) -0.0572(3) 0.0698(11) Uani 1 1 d . . .
H19A H -0.3159 -0.5637 -0.0303 0.105 Uiso 1 1 calc R . .
H19B H -0.1735 -0.6024 0.0008 0.105 Uiso 1 1 calc R . .
H19C H -0.3409 -0.6851 -0.0884 0.105 Uiso 1 1 calc R . .
C20 C -0.6002(4) -0.4081(3) -0.3041(3) 0.0548(8) Uani 1 1 d . . .
H20A H -0.5045 -0.3363 -0.2747 0.066 Uiso 1 1 calc R . .
C21 C -0.7026(8) -0.4059(5) -0.4100(4) 0.1063(19) Uani 1 1 d . . .
H21A H -0.6423 -0.3988 -0.4574 0.159 Uiso 1 1 calc R . .
H21B H -0.7317 -0.3431 -0.3986 0.159 Uiso 1 1 calc R . .
H21C H -0.7992 -0.4744 -0.4415 0.159 Uiso 1 1 calc R . .
C22 C -0.6844(6) -0.4133(5) -0.2232(5) 0.0913(15) Uani 1 1 d . . .
H22A H -0.6123 -0.4101 -0.1558 0.137 Uiso 1 1 calc R . .
H22B H -0.7801 -0.4822 -0.2491 0.137 Uiso 1 1 calc R . .
H22C H -0.7143 -0.3507 -0.2133 0.137 Uiso 1 1 calc R . .
C23 C 0.2675(6) -0.0837(4) 0.1418(4) 0.0848(14) Uani 1 1 d . . .
H23A H 0.2452 -0.1509 0.0872 0.102 Uiso 0.50 1 calc PR A 1
H23B H 0.1910 -0.1032 0.1786 0.102 Uiso 0.50 1 calc PR A 1
H23C H 0.1941 -0.1584 0.0941 0.102 Uiso 0.50 1 calc PR A 2
H23D H 0.2478 -0.0741 0.2089 0.102 Uiso 0.50 1 calc PR A 2
C24 C 0.4319(11) -0.0407(9) 0.2178(9) 0.078(3) Uani 0.50 1 d P B 1
H24A H 0.4709 -0.0997 0.2208 0.093 Uiso 0.50 1 calc PR B 1
H24B H 0.4407 -0.0045 0.2894 0.093 Uiso 0.50 1 calc PR B 1
C25 C 0.5273(17) 0.0483(14) 0.1666(14) 0.097(4) Uani 0.50 1 d P B 1
H25A H 0.6203 0.1106 0.2218 0.116 Uiso 0.50 1 calc PR B 1
H25B H 0.5633 0.0131 0.1150 0.116 Uiso 0.50 1 calc PR B 1
C24A C 0.4351(18) -0.0647(13) 0.1600(13) 0.111(5) Uiso 0.50 1 d P B 2
H24C H 0.4550 -0.0827 0.0937 0.133 Uiso 0.50 1 calc PR B 2
H24D H 0.4745 -0.1036 0.2081 0.133 Uiso 0.50 1 calc PR B 2
C25A C 0.5083(16) 0.0751(13) 0.2185(12) 0.089(4) Uani 0.50 1 d P B 2
H25C H 0.4769 0.0946 0.2794 0.107 Uiso 0.50 1 calc PR B 2
H25D H 0.6243 0.1142 0.2366 0.107 Uiso 0.50 1 calc PR B 2
C26 C 0.4065(5) 0.0846(4) 0.1150(5) 0.0806(13) Uani 1 1 d . . .
H26A H 0.4207 0.1547 0.1614 0.097 Uiso 0.50 1 calc PR B 1
H26B H 0.4177 0.0971 0.0484 0.097 Uiso 0.50 1 calc PR B 1
H26C H 0.4053 0.1586 0.1248 0.097 Uiso 0.50 1 calc PR B 2
H26D H 0.4465 0.0694 0.0575 0.097 Uiso 0.50 1 calc PR B 2
O1T O 0.0880(16) -0.1674(12) -0.4780(11) 0.167(4) Uiso 0.50 1 d P . .
C1T C 0.1232(16) -0.2108(11) -0.5630(11) 0.111(4) Uiso 0.50 1 d P . .
H1TA H 0.0299 -0.2388 -0.6291 0.134 Uiso 0.50 1 calc PR . .
H1TB H 0.1539 -0.2721 -0.5519 0.134 Uiso 0.50 1 calc PR . .
C2T C 0.2631(18) -0.1150(13) -0.5685(13) 0.130(5) Uiso 0.50 1 d P . .
H2TA H 0.2540 -0.1149 -0.6417 0.156 Uiso 0.50 1 calc PR . .
H2TB H 0.3680 -0.1126 -0.5292 0.156 Uiso 0.50 1 calc PR . .
C3T C 0.225(2) -0.0216(15) -0.5100(13) 0.140(5) Uiso 0.50 1 d P . .
H3TA H 0.3236 0.0461 -0.4714 0.168 Uiso 0.50 1 calc PR . .
H3TB H 0.1495 -0.0037 -0.5611 0.168 Uiso 0.50 1 calc PR . .
C4T C 0.1602(17) -0.0624(12) -0.4423(11) 0.113(4) Uiso 0.50 1 d P . .
H4TA H 0.2447 -0.0416 -0.3729 0.135 Uiso 0.50 1 calc PR . .
H4TB H 0.0841 -0.0306 -0.4324 0.135 Uiso 0.50 1 calc PR . .

loop_
_atom_site_aniso_label
_atom_site_aniso_U_11
_atom_site_aniso_U_22
_atom_site_aniso_U_33
_atom_site_aniso_U_23
_atom_site_aniso_U_13
_atom_site_aniso_U_12
Ca1 0.0433(5) 0.0259(4) 0.0378(4) 0.0096(3) 0.0172(3) 0.0064(3)
O1 0.0489(13) 0.0432(12) 0.0731(16) 0.0188(11) 0.0108(11) 0.0129(10)
N1 0.0419(12) 0.0251(10) 0.0359(11) 0.0077(9) 0.0168(9) 0.0075(9)
N2 0.0406(12) 0.0283(11) 0.0396(12) 0.0056(9) 0.0156(10) 0.0055(9)
N3 0.0568(15) 0.0310(11) 0.0398(12) 0.0096(10) 0.0250(11) 0.0104(11)
C1 0.0375(13) 0.0277(12) 0.0341(12) 0.0084(10) 0.0140(10) 0.0110(10)
C2 0.0451(15) 0.0335(13) 0.0394(14) 0.0073(11) 0.0208(12) 0.0076(12)
C3 0.068(2) 0.062(2) 0.0498(18) 0.0271(16) 0.0269(16) 0.0212(18)
C4 0.080(2) 0.0456(18) 0.058(2) 0.0016(15) 0.0451(19) 0.0059(17)
C5 0.0457(17) 0.058(2) 0.0570(19) 0.0090(15) 0.0278(15) 0.0107(15)
C6 0.0346(13) 0.0324(13) 0.0353(13) 0.0119(10) 0.0131(10) 0.0113(10)
C7 0.0554(17) 0.0324(13) 0.0430(15) 0.0141(12) 0.0219(13) 0.0107(12)
C8 0.0618(19) 0.0438(16) 0.0511(17) 0.0235(14) 0.0294(15) 0.0095(15)
C9 0.071(2) 0.0553(19) 0.0442(16) 0.0151(14) 0.0346(16) 0.0142(16)
C10 0.070(2) 0.0406(16) 0.0450(16) 0.0077(13) 0.0312(15) 0.0100(15)
C11 0.0377(14) 0.0285(12) 0.0369(13) 0.0076(10) 0.0162(11) 0.0035(11)
C12 0.0425(15) 0.0321(13) 0.0432(15) 0.0086(11) 0.0164(12) 0.0077(11)
C13 0.063(2) 0.0305(14) 0.0532(17) 0.0074(13) 0.0236(15) 0.0125(14)
C14 0.060(2) 0.0381(16) 0.0421(16) -0.0003(13) 0.0127(14) 0.0025(14)
C15 0.0491(17) 0.0489(18) 0.0395(15) 0.0105(13) 0.0082(13) 0.0053(14)
C16 0.0420(15) 0.0389(14) 0.0387(14) 0.0131(11) 0.0161(12) 0.0077(12)
C17 0.0500(18) 0.0366(15) 0.063(2) 0.0103(14) 0.0098(15) 0.0146(14)
C18 0.065(2) 0.067(3) 0.107(3) 0.019(2) 0.022(2) 0.036(2)
C19 0.080(3) 0.063(2) 0.055(2) 0.0214(17) 0.0085(18) 0.026(2)
C20 0.0483(18) 0.0505(18) 0.062(2) 0.0189(15) 0.0153(15) 0.0188(15)
C21 0.127(5) 0.102(4) 0.086(3) 0.030(3) 0.002(3) 0.070(4)
C22 0.093(3) 0.097(4) 0.124(4) 0.043(3) 0.067(3) 0.058(3)
C23 0.072(3) 0.069(3) 0.108(4) 0.047(3) 0.010(2) 0.028(2)
C24 0.064(5) 0.085(6) 0.076(6) 0.038(5) 0.001(4) 0.033(5)
C25 0.055(6) 0.095(9) 0.133(14) 0.037(9) 0.029(7) 0.024(6)
C25A 0.050(6) 0.096(9) 0.113(11) 0.048(9) 0.015(6) 0.022(5)
C26 0.049(2) 0.065(2) 0.126(4) 0.038(3) 0.032(2) 0.0156(18)

loop_
_atom_type_symbol
_atom_type_description
_atom_type_scat_dispersion_real
_atom_type_scat_dispersion_imag
_atom_type_scat_source
C C 0.0033 0.0016 'International Tables Vol C Tables 4.2.6.8 and 6.1.1.4'
H H 0.0000 0.0000 'International Tables Vol C Tables 4.2.6.8 and 6.1.1.4'
N N 0.0061 0.0033 'International Tables Vol C Tables 4.2.6.8 and 6.1.1.4'
O O 0.0106 0.0060 'International Tables Vol C Tables 4.2.6.8 and 6.1.1.4'
Ca Ca 0.2262 0.3064 'International Tables Vol C Tables 4.2.6.8 and 6.1.1.4'

loop_
_geom_angle_atom_site_label_1
_geom_angle_atom_site_label_2
_geom_angle_atom_site_label_3
_geom_angle
_geom_angle_site_symmetry_1
_geom_angle_site_symmetry_3
O1 Ca1 O1 180.0 . 2
O1 Ca1 N3 91.75(9) . .
O1 Ca1 N3 88.25(9) 2 .
O1 Ca1 N3 88.25(9) . 2
O1 Ca1 N3 91.75(9) 2 2
N3 Ca1 N3 180.00(7) . 2
O1 Ca1 N1 92.22(8) . .
O1 Ca1 N1 87.78(8) 2 .
N3 Ca1 N1 55.49(7) . .
N3 Ca1 N1 124.51(7) 2 .
O1 Ca1 N1 87.78(8) . 2
O1 Ca1 N1 92.22(8) 2 2
N3 Ca1 N1 124.51(7) . 2
N3 Ca1 N1 55.49(7) 2 2
N1 Ca1 N1 180.0 . 2
O1 Ca1 C6 92.24(8) . .
O1 Ca1 C6 87.76(8) 2 .
N3 Ca1 C6 27.55(7) . .
N3 Ca1 C6 152.45(7) 2 .
N1 Ca1 C6 27.94(7) . .
N1 Ca1 C6 152.06(7) 2 .
O1 Ca1 C6 87.76(8) . 2
O1 Ca1 C6 92.24(8) 2 2
N3 Ca1 C6 152.45(7) . 2
N3 Ca1 C6 27.55(7) 2 2
N1 Ca1 C6 152.06(7) . 2
N1 Ca1 C6 27.94(7) 2 2
C6 Ca1 C6 180.0 . 2
C26 O1 C23 109.0(3) . .
C26 O1 Ca1 126.9(2) . .
C23 O1 Ca1 124.0(2) . .
C1 N1 C6 122.8(2) . .
C1 N1 Ca1 140.04(17) . .
C6 N1 Ca1 95.26(15) . .
C1 N2 C11 130.4(2) . .
C10 N3 C6 120.0(2) . .
C10 N3 Ca1 143.0(2) . .
C6 N3 Ca1 96.97(16) . .
N2 C1 N1 121.8(2) . .
N2 C1 C2 126.3(2) . .
N1 C1 C2 111.8(2) . .
C5 C2 C4 107.0(3) . .
C5 C2 C3 109.0(3) . .
C4 C2 C3 108.0(3) . .
C5 C2 C1 109.8(2) . .
C4 C2 C1 114.7(2) . .
C3 C2 C1 108.3(2) . .
C2 C3 H3A 109.5 . .
C2 C3 H3B 109.5 . .
H3A C3 H3B 109.5 . .
C2 C3 H3C 109.5 . .
H3A C3 H3C 109.5 . .
H3B C3 H3C 109.5 . .
C2 C4 H4A 109.5 . .
C2 C4 H4B 109.5 . .
H4A C4 H4B 109.5 . .
C2 C4 H4C 109.5 . .
H4A C4 H4C 109.5 . .
H4B C4 H4C 109.5 . .
C2 C5 H5A 109.5 . .
C2 C5 H5B 109.5 . .
H5A C5 H5B 109.5 . .
C2 C5 H5C 109.5 . .
H5A C5 H5C 109.5 . .
H5B C5 H5C 109.5 . .
N3 C6 N1 112.3(2) . .
N3 C6 C7 118.5(2) . .
N1 C6 C7 129.1(2) . .
N3 C6 Ca1 55.48(13) . .
N1 C6 Ca1 56.80(12) . .
C7 C6 Ca1 173.8(2) . .
C8 C7 C6 119.6(3) . .
C8 C7 H7A 120.2 . .
C6 C7 H7A 120.2 . .
C9 C8 C7 120.6(3) . .
C9 C8 H8A 119.7 . .
C7 C8 H8A 119.7 . .
C10 C9 C8 117.2(3) . .
C10 C9 H9A 121.4 . .
C8 C9 H9A 121.4 . .
N3 C10 C9 123.9(3) . .
N3 C10 H10A 118.0 . .
C9 C10 H10A 118.0 . .
N2 C11 C16 119.5(3) . .
N2 C11 C12 119.8(3) . .
C16 C11 C12 120.2(2) . .
C13 C12 C11 118.4(3) . .
C13 C12 C17 121.0(3) . .
C11 C12 C17 120.5(3) . .
C14 C13 C12 121.6(3) . .
C14 C13 H13A 119.2 . .
C12 C13 H13A 119.2 . .
C13 C14 C15 119.6(3) . .
C13 C14 H14A 120.2 . .
C15 C14 H14A 120.2 . .
C14 C15 C16 121.3(3) . .
C14 C15 H15A 119.4 . .
C16 C15 H15A 119.4 . .
C15 C16 C11 118.7(3) . .
C15 C16 C20 120.9(3) . .
C11 C16 C20 120.3(3) . .
C12 C17 C19 109.8(3) . .
C12 C17 C18 113.7(3) . .
C19 C17 C18 110.9(3) . .
C12 C17 H17A 107.4 . .
C19 C17 H17A 107.4 . .
C18 C17 H17A 107.4 . .
C17 C18 H18A 109.5 . .
C17 C18 H18B 109.5 . .
H18A C18 H18B 109.5 . .
C17 C18 H18C 109.5 . .
H18A C18 H18C 109.5 . .
H18B C18 H18C 109.5 . .
C17 C19 H19A 109.5 . .
C17 C19 H19B 109.5 . .
H19A C19 H19B 109.5 . .
C17 C19 H19C 109.5 . .
H19A C19 H19C 109.5 . .
H19B C19 H19C 109.5 . .
C21 C20 C16 114.7(3) . .
C21 C20 C22 112.5(4) . .
C16 C20 C22 109.8(3) . .
C21 C20 H20A 106.5 . .
C16 C20 H20A 106.5 . .
C22 C20 H20A 106.5 . .
C20 C21 H21A 109.5 . .
C20 C21 H21B 109.5 . .
H21A C21 H21B 109.5 . .
C20 C21 H21C 109.5 . .
H21A C21 H21C 109.5 . .
H21B C21 H21C 109.5 . .
C20 C22 H22A 109.5 . .
C20 C22 H22B 109.5 . .
H22A C22 H22B 109.5 . .
C20 C22 H22C 109.5 . .
H22A C22 H22C 109.5 . .
H22B C22 H22C 109.5 . .
O1 C23 C24A 102.5(7) . .
O1 C23 C24 108.6(5) . .
C24A C23 C24 32.2(6) . .
O1 C23 H23A 110.0 . .
C24A C23 H23A 83.4 . .
C24 C23 H23A 110.0 . .
O1 C23 H23B 110.0 . .
C24A C23 H23B 138.2 . .
C24 C23 H23B 110.0 . .
H23A C23 H23B 108.3 . .
O1 C23 H23C 111.3 . .
C24A C23 H23C 111.3 . .
C24 C23 H23C 131.6 . .
H23A C23 H23C 29.5 . .
H23B C23 H23C 80.8 . .
O1 C23 H23D 111.3 . .
C24A C23 H23D 111.3 . .
C24 C23 H23D 79.9 . .
H23A C23 H23D 131.3 . .
H23B C23 H23D 32.0 . .
H23C C23 H23D 109.2 . .
C23 C24 C25 101.1(8) . .
C23 C24 H24A 111.5 . .
C25 C24 H24A 111.6 . .
C23 C24 H24B 111.5 . .
C25 C24 H24B 111.5 . .
H24A C24 H24B 109.4 . .
C26 C25 C24 102.5(9) . .
C26 C25 H25A 111.3 . .
C24 C25 H25A 111.3 . .
C26 C25 H25B 111.3 . .
C24 C25 H25B 111.3 . .
H25A C25 H25B 109.2 . .
C23 C24A C25A 94.5(10) . .
C23 C24A H24C 112.8 . .
C25A C24A H24C 112.8 . .
C23 C24A H24D 112.8 . .
C25A C24A H24D 112.8 . .
H24C C24A H24D 110.3 . .
C26 C25A C24A 88.7(9) . .
C26 C25A H25C 113.9 . .
C24A C25A H25C 113.9 . .
C26 C25A H25D 113.9 . .
C24A C25A H25D 113.9 . .
H25C C25A H25D 111.1 . .
O1 C26 C25 109.1(7) . .
O1 C26 C25A 102.7(6) . .
C25 C26 C25A 32.2(6) . .
O1 C26 H26A 109.9 . .
C25 C26 H26A 109.9 . .
C25A C26 H26A 83.5 . .
O1 C26 H26B 109.9 . .
C25 C26 H26B 109.9 . .
C25A C26 H26B 138.2 . .
H26A C26 H26B 108.3 . .
O1 C26 H26C 111.2 . .
C25 C26 H26C 131.2 . .
C25A C26 H26C 111.2 . .
H26A C26 H26C 29.4 . .
H26B C26 H26C 80.8 . .
O1 C26 H26D 111.2 . .
C25 C26 H26D 79.8 . .
C25A C26 H26D 111.2 . .
H26A C26 H26D 131.3 . .
H26B C26 H26D 32.1 . .
H26C C26 H26D 109.1 . .
C4T O1T C1T 112.7(14) . .
O1T C1T C2T 105.9(12) . .
O1T C1T H1TA 110.6 . .
C2T C1T H1TA 110.6 . .
O1T C1T H1TB 110.6 . .
C2T C1T H1TB 110.6 . .
H1TA C1T H1TB 108.7 . .
C1T C2T C3T 94.8(12) . .
C1T C2T H2TA 112.8 . .
C3T C2T H2TA 112.8 . .
C1T C2T H2TB 112.8 . .
C3T C2T H2TB 112.8 . .
H2TA C2T H2TB 110.2 . .
C4T C3T C2T 105.9(14) . .
C4T C3T H3TA 110.6 . .
C2T C3T H3TA 110.5 . .
C4T C3T H3TB 110.6 . .
C2T C3T H3TB 110.5 . .
H3TA C3T H3TB 108.7 . .
O1T C4T C3T 110.2(14) . .
O1T C4T H4TA 109.6 . .
C3T C4T H4TA 109.6 . .
O1T C4T H4TB 109.6 . .
C3T C4T H4TB 109.6 . .
H4TA C4T H4TB 108.1 . .

loop_
_geom_bond_atom_site_label_1
_geom_bond_atom_site_label_2
_geom_bond_distance
_geom_bond_site_symmetry_2
Ca1 O1 2.363(2) .
Ca1 O1 2.363(2) 2
Ca1 N3 2.428(2) .
Ca1 N3 2.428(2) 2
Ca1 N1 2.458(2) .
Ca1 N1 2.458(2) 2
Ca1 C6 2.925(3) .
Ca1 C6 2.925(3) 2
O1 C26 1.435(4) .
O1 C23 1.436(5) .
N1 C1 1.370(3) .
N1 C6 1.376(3) .
N2 C1 1.292(3) .
N2 C11 1.400(3) .
N3 C10 1.344(4) .
N3 C6 1.363(3) .
C1 C2 1.554(4) .
C2 C5 1.518(4) .
C2 C4 1.535(4) .
C2 C3 1.537(5) .
C3 H3A 0.9700 .
C3 H3B 0.9700 .
C3 H3C 0.9700 .
C4 H4A 0.9700 .
C4 H4B 0.9700 .
C4 H4C 0.9700 .
C5 H5A 0.9700 .
C5 H5B 0.9700 .
C5 H5C 0.9700 .
C6 C7 1.415(4) .
C7 C8 1.383(4) .
C7 H7A 0.9400 .
C8 C9 1.384(5) .
C8 H8A 0.9400 .
C9 C10 1.364(5) .
C9 H9A 0.9400 .
C10 H10A 0.9400 .
C11 C16 1.405(4) .
C11 C12 1.412(4) .
C12 C13 1.396(4) .
C12 C17 1.515(4) .
C13 C14 1.377(5) .
C13 H13A 0.9400 .
C14 C15 1.378(5) .
C14 H14A 0.9400 .
C15 C16 1.398(4) .
C15 H15A 0.9400 .
C16 C20 1.518(5) .
C17 C19 1.534(5) .
C17 C18 1.539(5) .
C17 H17A 0.9900 .
C18 H18A 0.9700 .
C18 H18B 0.9700 .
C18 H18C 0.9700 .
C19 H19A 0.9700 .
C19 H19B 0.9700 .
C19 H19C 0.9700 .
C20 C21 1.517(6) .
C20 C22 1.527(6) .
C20 H20A 0.9900 .
C21 H21A 0.9700 .
C21 H21B 0.9700 .
C21 H21C 0.9700 .
C22 H22A 0.9700 .
C22 H22B 0.9700 .
C22 H22C 0.9700 .
C23 C24A 1.463(15) .
C23 C24 1.463(9) .
C23 H23A 0.9800 .
C23 H23B 0.9800 .
C23 H23C 0.9800 .
C23 H23D 0.9800 .
C24 C25 1.619(19) .
C24 H24A 0.9800 .
C24 H24B 0.9800 .
C25 C26 1.449(16) .
C25 H25A 0.9800 .
C25 H25B 0.9800 .
C24A C25A 1.71(2) .
C24A H24C 0.9800 .
C24A H24D 0.9800 .
C25A C26 1.532(15) .
C25A H25C 0.9800 .
C25A H25D 0.9800 .
C26 H26A 0.9800 .
C26 H26B 0.9800 .
C26 H26C 0.9800 .
C26 H26D 0.9800 .
O1T C4T 1.266(17) .
O1T C1T 1.380(17) .
C1T C2T 1.528(19) .
C1T H1TA 0.9800 .
C1T H1TB 0.9800 .
C2T C3T 1.56(2) .
C2T H2TA 0.9800 .
C2T H2TB 0.9800 .
C3T C4T 1.337(19) .
C3T H3TA 0.9800 .
C3T H3TB 0.9800 .
C4T H4TA 0.9800 .
C4T H4TB 0.9800 .
